data_7063304
loop_
_publ_author_name
'Mertsalov, Dmitriy F.'
'Shchevnikov, Dmitriy M.'
'Lovtsevich, Lala V.'
'Novikov, Roman A.'
'Khrustalev, Victor N.'
'Grigoriev, Mikhail S.'
'Romanycheva, Anna A.'
'Shetnev, Anton A.'
'Bychkova, Olga P.'
'Trenin, Alexey S.'
'Zaytsev, Vladimir P.'

_publ_section_title
;
 The short route to chalcogenurea-substituted 3a,6-epoxyisoindoles via an
 intramolecular Diels--Alder furan (IMDAF) reaction. Antibacterial and
 antifungal activity
;
_journal_issue 29
_journal_name_full 'New Journal of Chemistry'
_journal_page_first 12947
_journal_page_last 12959
_journal_paper_doi 10.1039/D4NJ01174K
_journal_volume 48
_journal_year 2024
_chemical_absolute_configuration unk
_chemical_formula_moiety 'C16 H18 N2 O2 Se'
_chemical_formula_sum 'C16 H18 N2 O2 Se'
_chemical_formula_weight 349.28
_space_group_crystal_system orthorhombic
_space_group_IT_number 19
_space_group_name_Hall 'P 2ac 2ab'
_space_group_name_H-M_alt 'P 21 21 21'
_atom_sites_solution_hydrogens mixed
_atom_sites_solution_primary difmap
_atom_sites_solution_secondary difmap
_audit_creation_method SHELXL-2013
_audit_update_record
;
2023-05-27 deposited with the CCDC.	2024-07-01 downloaded from the CCDC.
;
_cell_angle_alpha 90
_cell_angle_beta 90
_cell_angle_gamma 90
_cell_formula_units_Z 4
_cell_length_a 6.5229(11)
_cell_length_b 9.1181(15)
_cell_length_c 24.346(4)
_cell_measurement_reflns_used 1000
_cell_measurement_temperature 100(2)
_cell_measurement_theta_max 30.0
_cell_measurement_theta_min 2.5
_cell_volume 1448.0(4)
_computing_cell_refinement 'iMosflm (Battye et al., 2011)'
_computing_data_collection 'Marccd (Doyle, 2011)'
_computing_data_reduction iMosflm
_computing_molecular_graphics 'SHELXTL (Sheldrick, 2015)'
_computing_publication_material SHELXTL
_computing_structure_refinement 'SHELXL (Sheldrick, 2015)'
_computing_structure_solution 'SHELXT (Sheldrick, 2015)'
_diffrn_ambient_temperature 100(2)
_diffrn_measured_fraction_theta_full 0.988
_diffrn_measured_fraction_theta_max 0.992
_diffrn_measurement_device_type 'Rayonix SX165 CCD'
_diffrn_measurement_method '/f scan'
_diffrn_radiation_type synchrotron
_diffrn_radiation_wavelength 0.74500
_diffrn_reflns_av_R_equivalents 0.0389
_diffrn_reflns_av_unetI/netI 0.0211
_diffrn_reflns_Laue_measured_fraction_full 0.988
_diffrn_reflns_Laue_measured_fraction_max 0.992
_diffrn_reflns_limit_h_max 9
_diffrn_reflns_limit_h_min -9
_diffrn_reflns_limit_k_max 12
_diffrn_reflns_limit_k_min -12
_diffrn_reflns_limit_l_max 33
_diffrn_reflns_limit_l_min -33
_diffrn_reflns_number 28507
_diffrn_reflns_point_group_measured_fraction_full 0.990
_diffrn_reflns_point_group_measured_fraction_max 0.994
_diffrn_reflns_theta_full 26.551
_diffrn_reflns_theta_max 31.149
_diffrn_reflns_theta_min 2.500
_exptl_absorpt_coefficient_mu 2.934
_exptl_absorpt_correction_T_max 0.921
_exptl_absorpt_correction_T_min 0.666
_exptl_absorpt_correction_type multi-scan
_exptl_absorpt_process_details 'Scala (Evans, 2006)'
_exptl_crystal_colour colourless
_exptl_crystal_density_diffrn 1.602
_exptl_crystal_description plate
_exptl_crystal_F_000 712
_exptl_crystal_size_max 0.12
_exptl_crystal_size_mid 0.10
_exptl_crystal_size_min 0.02
_refine_diff_density_max 0.649
_refine_diff_density_min -0.897
_refine_diff_density_rms 0.098
_refine_ls_abs_structure_details
;
 Refined as an inversion twin.
;
_refine_ls_abs_structure_Flack 0.392(14)
_refine_ls_extinction_coef 0.037(4)
_refine_ls_extinction_expression Fc^*^=kFc[1+0.001xFc^2^\l^3^/sin(2\q)]^-1/4^
_refine_ls_extinction_method SHELXL
_refine_ls_goodness_of_fit_ref 1.091
_refine_ls_hydrogen_treatment mixed
_refine_ls_matrix_type full
_refine_ls_number_parameters 196
_refine_ls_number_reflns 4019
_refine_ls_number_restraints 0
_refine_ls_restrained_S_all 1.091
_refine_ls_R_factor_all 0.0394
_refine_ls_R_factor_gt 0.0389
_refine_ls_shift/su_max 0.000
_refine_ls_shift/su_mean 0.000
_refine_ls_structure_factor_coef Fsqd
_refine_ls_weighting_details 'w=1/[\s^2^(Fo^2^)+(0.0321P)^2^+3.21P] where P=(Fo^2^+2Fc^2^)/3'
_refine_ls_weighting_scheme calc
_refine_ls_wR_factor_gt 0.0930
_refine_ls_wR_factor_ref 0.0933
_reflns_Friedel_coverage 0.731
_reflns_Friedel_fraction_full 0.993
_reflns_Friedel_fraction_max 0.996
_reflns_number_gt 3948
_reflns_number_total 4019
_reflns_threshold_expression 'I > 2\s(I)'
_cod_data_source_file d4nj01174k2.cif
_cod_data_source_block 7g
_cod_depositor_comments 'Adding full bibliography for 7063302--7063305.cif.'
_cod_database_code 7063304
_shelx_space_group_comment
;
The symmetry employed for this shelxl refinement is uniquely defined
by the following loop, which should always be used as a source of
symmetry information in preference to the above space-group names.
They are only intended as comments.
;
_shelx_estimated_absorpt_t_min 0.684
_shelx_estimated_absorpt_t_max 0.935
_shelxl_version_number 2013-4

loop_
_space_group_symop_operation_xyz
'x, y, z'
'-x+1/2, -y, z+1/2'
'-x, y+1/2, -z+1/2'
'x+1/2, -y+1/2, -z'

loop_
_atom_site_label
_atom_site_type_symbol
_atom_site_fract_x
_atom_site_fract_y
_atom_site_fract_z
_atom_site_U_iso_or_equiv
_atom_site_adp_type
_atom_site_occupancy
_atom_site_site_symmetry_order
_atom_site_calc_flag
_atom_site_refinement_flags_posn
_atom_site_refinement_flags_adp
_atom_site_refinement_flags_occupancy
_atom_site_disorder_assembly
_atom_site_disorder_group
Se1 Se 0.19302(6) 0.71056(4) 0.71458(2) 0.02206(15) Uani 1 1 d . . . . .
N1 N 0.4809(6) 0.4986(4) 0.74649(15) 0.0203(7) Uani 1 1 d . . . . .
H1 H 0.575(9) 0.440(6) 0.743(2) 0.024 Uiso 1 1 d . U . . .
C1 C 0.7065(7) 0.4922(4) 0.64981(15) 0.0205(7) Uani 1 1 d . . . . .
H1A H 0.6789 0.3854 0.6501 0.025 Uiso 1 1 calc R U . . .
H1B H 0.8077 0.5151 0.6789 0.025 Uiso 1 1 calc R U . . .
N2 N 0.5148(5) 0.5767(4) 0.65801(15) 0.0203(7) Uani 1 1 d . . . . .
C2 C 0.4169(6) 0.5853(4) 0.70589(16) 0.0198(7) Uani 1 1 d . . . . .
C3 C 0.4479(7) 0.6551(5) 0.60837(17) 0.0223(8) Uani 1 1 d . . . . .
H3A H 0.4679 0.7622 0.6123 0.027 Uiso 1 1 calc R U . . .
H3B H 0.3019 0.6352 0.6002 0.027 Uiso 1 1 calc R U . . .
C3A C 0.5845(7) 0.5935(5) 0.56455(18) 0.0215(8) Uani 1 1 d . . . . .
C4 C 0.6426(6) 0.6715(5) 0.51208(18) 0.0244(9) Uani 1 1 d . . . . .
H4 H 0.6355 0.7739 0.5050 0.029 Uiso 1 1 calc R U . . .
C5 C 0.7054(8) 0.5677(5) 0.47800(16) 0.0242(8) Uani 1 1 d . . . . .
H5 H 0.7531 0.5798 0.4414 0.029 Uiso 1 1 calc R U . . .
C6 C 0.6853(8) 0.4250(5) 0.50982(16) 0.0229(7) Uani 1 1 d . . . . .
H6 H 0.6745 0.3349 0.4866 0.028 Uiso 1 1 calc R U . . .
C7 C 0.8599(7) 0.4213(5) 0.55359(18) 0.0235(9) Uani 1 1 d . . . . .
H7A H 0.8687 0.3245 0.5719 0.028 Uiso 1 1 calc R U . . .
H7B H 0.9945 0.4462 0.5373 0.028 Uiso 1 1 calc R U . . .
C7A C 0.7845(7) 0.5419(4) 0.59340(16) 0.0204(7) Uani 1 1 d . . . . .
H7C H 0.8863 0.6235 0.5967 0.025 Uiso 1 1 calc R U . . .
O8 O 0.5094(5) 0.4541(3) 0.54368(13) 0.0226(6) Uani 1 1 d . . . . .
C9 C 0.4102(7) 0.5107(5) 0.80154(16) 0.0211(8) Uani 1 1 d . . . . .
C10 C 0.5149(7) 0.6029(4) 0.83779(18) 0.0212(8) Uani 1 1 d . . . . .
O10 O 0.6744(5) 0.6778(3) 0.81536(13) 0.0272(7) Uani 1 1 d . . . . .
C11 C 0.4512(7) 0.6138(5) 0.89203(18) 0.0235(8) Uani 1 1 d . . . . .
H11 H 0.5227 0.6754 0.9170 0.028 Uiso 1 1 calc R U . . .
C12 C 0.2807(8) 0.5334(5) 0.90970(18) 0.0247(8) Uani 1 1 d . . . . .
H12 H 0.2359 0.5416 0.9467 0.030 Uiso 1 1 calc R U . . .
C13 C 0.1767(8) 0.4420(5) 0.87368(18) 0.0267(8) Uani 1 1 d . . . . .
H13 H 0.0613 0.3873 0.8859 0.032 Uiso 1 1 calc R U . . .
C14 C 0.2429(6) 0.4311(5) 0.81957(19) 0.0239(8) Uani 1 1 d . . . . .
H14 H 0.1725 0.3684 0.7948 0.029 Uiso 1 1 calc R U . . .
C15 C 0.8077(8) 0.7550(5) 0.85126(19) 0.0288(9) Uani 1 1 d . . . . .
H15A H 0.9214 0.7969 0.8301 0.043 Uiso 1 1 calc R U . . .
H15B H 0.8620 0.6873 0.8790 0.043 Uiso 1 1 calc R U . . .
H15C H 0.7318 0.8339 0.8695 0.043 Uiso 1 1 calc R U . . .

loop_
_atom_site_aniso_label
_atom_site_aniso_U_11
_atom_site_aniso_U_22
_atom_site_aniso_U_33
_atom_site_aniso_U_23
_atom_site_aniso_U_13
_atom_site_aniso_U_12
Se1 0.0183(2) 0.0228(2) 0.0251(2) -0.00076(16) 0.00018(16) 0.00303(16)
N1 0.0187(16) 0.0213(16) 0.0210(16) 0.0011(14) -0.0006(13) 0.0051(14)
C1 0.0180(17) 0.0227(17) 0.0207(16) -0.0002(13) -0.0005(16) 0.0051(17)
N2 0.0173(16) 0.0223(16) 0.0214(16) 0.0015(13) 0.0009(12) 0.0043(13)
C2 0.0181(17) 0.0198(16) 0.0216(19) -0.0005(14) -0.0017(14) -0.0012(14)
C3 0.0201(19) 0.0234(18) 0.0233(18) 0.0021(15) -0.0019(15) 0.0021(15)
C3A 0.0213(19) 0.0189(18) 0.0242(19) -0.0014(14) -0.0020(16) -0.0001(15)
C4 0.023(2) 0.026(2) 0.0245(19) 0.0045(15) 0.0012(15) 0.0016(15)
C5 0.026(2) 0.0261(19) 0.0206(17) 0.0029(14) 0.0004(17) -0.0013(19)
C6 0.0248(19) 0.0228(17) 0.0212(17) -0.0006(14) 0.0012(17) 0.0009(18)
C7 0.024(2) 0.0204(18) 0.027(2) -0.0012(16) 0.0006(15) 0.0025(15)
C7A 0.0175(18) 0.0212(17) 0.0226(17) -0.0002(14) -0.0007(15) 0.0019(15)
O8 0.0221(15) 0.0231(14) 0.0225(14) -0.0003(11) -0.0009(11) -0.0034(12)
C9 0.0213(19) 0.0214(18) 0.0208(18) -0.0018(14) 0.0012(14) 0.0004(15)
C10 0.0218(19) 0.0178(17) 0.0238(19) 0.0018(14) -0.0015(15) 0.0013(15)
O10 0.0253(15) 0.0307(16) 0.0256(14) -0.0004(11) 0.0009(13) -0.0091(13)
C11 0.027(2) 0.0203(18) 0.0235(19) -0.0025(15) -0.0007(17) 0.0020(16)
C12 0.028(2) 0.0246(19) 0.0218(17) 0.0016(14) 0.0042(17) 0.0043(17)
C13 0.024(2) 0.0235(18) 0.033(2) 0.0045(16) 0.0047(18) -0.0006(18)
C14 0.022(2) 0.0206(18) 0.029(2) 0.0010(16) -0.0010(15) -0.0031(14)
C15 0.025(2) 0.029(2) 0.033(2) -0.0024(16) -0.0026(19) -0.0060(18)

loop_
_atom_type_symbol
_atom_type_description
_atom_type_scat_dispersion_real
_atom_type_scat_dispersion_imag
_atom_type_scat_source
C C 0.0026 0.0018 'International Tables Vol C Tables 4.2.6.8 and 6.1.1.4'
H H 0.0000 0.0000 'International Tables Vol C Tables 4.2.6.8 and 6.1.1.4'
N N 0.0069 0.0036 'International Tables Vol C Tables 4.2.6.8 and 6.1.1.4'
O O 0.0121 0.0067 'International Tables Vol C Tables 4.2.6.8 and 6.1.1.4'
Se Se -0.2324 2.4192 'International Tables Vol C Tables 4.2.6.8 and 6.1.1.4'

loop_
_geom_angle_atom_site_label_1
_geom_angle_atom_site_label_2
_geom_angle_atom_site_label_3
_geom_angle
_geom_angle_site_symmetry_1
_geom_angle_site_symmetry_3
_geom_angle_publ_flag
C2 N1 C9 123.5(4) . . ?
C2 N1 H1 123(4) . . ?
C9 N1 H1 113(4) . . ?
N2 C1 C7A 104.3(3) . . ?
N2 C1 H1A 110.9 . . ?
C7A C1 H1A 110.9 . . ?
N2 C1 H1B 110.9 . . ?
C7A C1 H1B 110.9 . . ?
H1A C1 H1B 108.9 . . ?
C2 N2 C3 123.3(4) . . ?
C2 N2 C1 123.6(3) . . ?
C3 N2 C1 113.1(3) . . ?
N2 C2 N1 117.7(4) . . ?
N2 C2 Se1 120.7(3) . . ?
N1 C2 Se1 121.6(3) . . ?
N2 C3 C3A 103.1(3) . . ?
N2 C3 H3A 111.1 . . ?
C3A C3 H3A 111.1 . . ?
N2 C3 H3B 111.1 . . ?
C3A C3 H3B 111.1 . . ?
H3A C3 H3B 109.1 . . ?
O8 C3A C3 112.1(4) . . ?
O8 C3A C4 101.6(3) . . ?
C3 C3A C4 125.1(4) . . ?
O8 C3A C7A 100.2(3) . . ?
C3 C3A C7A 106.9(3) . . ?
C4 C3A C7A 108.3(4) . . ?
C5 C4 C3A 105.7(4) . . ?
C5 C4 H4 127.2 . . ?
C3A C4 H4 127.2 . . ?
C4 C5 C6 105.4(4) . . ?
C4 C5 H5 127.3 . . ?
C6 C5 H5 127.3 . . ?
O8 C6 C5 101.7(3) . . ?
O8 C6 C7 101.2(3) . . ?
C5 C6 C7 107.7(4) . . ?
O8 C6 H6 114.9 . . ?
C5 C6 H6 114.9 . . ?
C7 C6 H6 114.9 . . ?
C7A C7 C6 100.4(3) . . ?
C7A C7 H7A 111.7 . . ?
C6 C7 H7A 111.7 . . ?
C7A C7 H7B 111.7 . . ?
C6 C7 H7B 111.7 . . ?
H7A C7 H7B 109.5 . . ?
C1 C7A C7 117.2(3) . . ?
C1 C7A C3A 102.5(3) . . ?
C7 C7A C3A 101.5(3) . . ?
C1 C7A H7C 111.6 . . ?
C7 C7A H7C 111.6 . . ?
C3A C7A H7C 111.6 . . ?
C6 O8 C3A 95.3(3) . . ?
C14 C9 C10 120.1(4) . . ?
C14 C9 N1 121.0(4) . . ?
C10 C9 N1 118.9(4) . . ?
O10 C10 C11 125.1(4) . . ?
O10 C10 C9 115.0(4) . . ?
C11 C10 C9 119.8(4) . . ?
C10 O10 C15 118.1(3) . . ?
C10 C11 C12 119.6(4) . . ?
C10 C11 H11 120.2 . . ?
C12 C11 H11 120.2 . . ?
C13 C12 C11 120.6(4) . . ?
C13 C12 H12 119.7 . . ?
C11 C12 H12 119.7 . . ?
C12 C13 C14 119.3(4) . . ?
C12 C13 H13 120.3 . . ?
C14 C13 H13 120.3 . . ?
C9 C14 C13 120.6(4) . . ?
C9 C14 H14 119.7 . . ?
C13 C14 H14 119.7 . . ?
O10 C15 H15A 109.5 . . ?
O10 C15 H15B 109.5 . . ?
H15A C15 H15B 109.5 . . ?
O10 C15 H15C 109.5 . . ?
H15A C15 H15C 109.5 . . ?
H15B C15 H15C 109.5 . . ?

loop_
_geom_bond_atom_site_label_1
_geom_bond_atom_site_label_2
_geom_bond_distance
_geom_bond_site_symmetry_2
_geom_bond_publ_flag
Se1 C2 1.866(4) . ?
N1 C2 1.333(5) . ?
N1 C9 1.422(5) . ?
N1 H1 0.82(6) . ?
C1 N2 1.482(5) . ?
C1 C7A 1.533(6) . ?
C1 H1A 0.9900 . ?
C1 H1B 0.9900 . ?
N2 C2 1.331(5) . ?
N2 C3 1.470(5) . ?
C3 C3A 1.499(6) . ?
C3 H3A 0.9900 . ?
C3 H3B 0.9900 . ?
C3A O8 1.454(5) . ?
C3A C4 1.511(6) . ?
C3A C7A 1.555(6) . ?
C4 C5 1.324(6) . ?
C4 H4 0.9500 . ?
C5 C6 1.520(6) . ?
C5 H5 0.9500 . ?
C6 O8 1.438(5) . ?
C6 C7 1.560(6) . ?
C6 H6 1.0000 . ?
C7 C7A 1.546(6) . ?
C7 H7A 0.9900 . ?
C7 H7B 0.9900 . ?
C7A H7C 1.0000 . ?
C9 C14 1.382(6) . ?
C9 C10 1.397(6) . ?
C10 O10 1.359(5) . ?
C10 C11 1.388(6) . ?
O10 C15 1.419(5) . ?
C11 C12 1.399(7) . ?
C11 H11 0.9500 . ?
C12 C13 1.388(7) . ?
C12 H12 0.9500 . ?
C13 C14 1.390(6) . ?
C13 H13 0.9500 . ?
C14 H14 0.9500 . ?
C15 H15A 0.9800 . ?
C15 H15B 0.9800 . ?
C15 H15C 0.9800 . ?

loop_
_geom_hbond_atom_site_label_D
_geom_hbond_atom_site_label_H
_geom_hbond_atom_site_label_A
_geom_hbond_distance_DH
_geom_hbond_distance_HA
_geom_hbond_distance_DA
_geom_hbond_angle_DHA
_geom_hbond_site_symmetry_A
N1 H1 Se1 0.82(6) 2.78(6) 3.510(4) 150(5) 3_646
C14 H14 Se1 0.95 2.79 3.580(4) 141 3_546

loop_
_geom_torsion_atom_site_label_1
_geom_torsion_atom_site_label_2
_geom_torsion_atom_site_label_3
_geom_torsion_atom_site_label_4
_geom_torsion
_geom_torsion_site_symmetry_1
_geom_torsion_site_symmetry_2
_geom_torsion_site_symmetry_3
_geom_torsion_site_symmetry_4
_geom_torsion_publ_flag
C7A C1 N2 C2 -167.9(4) . . . . ?
C7A C1 N2 C3 9.7(4) . . . . ?
C3 N2 C2 N1 173.9(4) . . . . ?
C1 N2 C2 N1 -8.7(6) . . . . ?
C3 N2 C2 Se1 -4.3(6) . . . . ?
C1 N2 C2 Se1 173.1(3) . . . . ?
C9 N1 C2 N2 170.9(4) . . . . ?
C9 N1 C2 Se1 -11.0(6) . . . . ?
C2 N2 C3 C3A -171.8(4) . . . . ?
C1 N2 C3 C3A 10.6(5) . . . . ?
N2 C3 C3A O8 82.2(4) . . . . ?
N2 C3 C3A C4 -154.5(4) . . . . ?
N2 C3 C3A C7A -26.6(4) . . . . ?
O8 C3A C4 C5 -32.6(5) . . . . ?
C3 C3A C4 C5 -160.4(4) . . . . ?
C7A C3A C4 C5 72.3(5) . . . . ?
C3A C4 C5 C6 0.1(5) . . . . ?
C4 C5 C6 O8 32.9(5) . . . . ?
C4 C5 C6 C7 -73.1(5) . . . . ?
O8 C6 C7 C7A -36.1(4) . . . . ?
C5 C6 C7 C7A 70.2(4) . . . . ?
N2 C1 C7A C7 -135.0(4) . . . . ?
N2 C1 C7A C3A -25.0(4) . . . . ?
C6 C7 C7A C1 109.6(4) . . . . ?
C6 C7 C7A C3A -1.0(4) . . . . ?
O8 C3A C7A C1 -84.3(4) . . . . ?
C3 C3A C7A C1 32.7(4) . . . . ?
C4 C3A C7A C1 169.8(3) . . . . ?
O8 C3A C7A C7 37.2(4) . . . . ?
C3 C3A C7A C7 154.1(3) . . . . ?
C4 C3A C7A C7 -68.8(4) . . . . ?
C5 C6 O8 C3A -50.6(4) . . . . ?
C7 C6 O8 C3A 60.3(3) . . . . ?
C3 C3A O8 C6 -173.5(3) . . . . ?
C4 C3A O8 C6 50.8(4) . . . . ?
C7A C3A O8 C6 -60.5(3) . . . . ?
C2 N1 C9 C14 91.3(5) . . . . ?
C2 N1 C9 C10 -89.9(5) . . . . ?
C14 C9 C10 O10 -178.8(4) . . . . ?
N1 C9 C10 O10 2.3(6) . . . . ?
C14 C9 C10 C11 0.3(6) . . . . ?
N1 C9 C10 C11 -178.6(4) . . . . ?
C11 C10 O10 C15 10.9(6) . . . . ?
C9 C10 O10 C15 -170.1(4) . . . . ?
O10 C10 C11 C12 178.3(4) . . . . ?
C9 C10 C11 C12 -0.7(6) . . . . ?
C10 C11 C12 C13 0.7(7) . . . . ?
C11 C12 C13 C14 -0.2(7) . . . . ?
C10 C9 C14 C13 0.2(7) . . . . ?
N1 C9 C14 C13 179.0(4) . . . . ?
C12 C13 C14 C9 -0.2(7) . . . . ?
